data_2102482
loop_
_publ_author_name
'Parkin, Sean'
'Hao, Xiang'
'Brock, Carolyn Pratt'

_publ_section_title
;
 2-Biphenylol revisited
;
_journal_issue 2
_journal_name_full 'Acta Crystallographica Section B'
_journal_page_first 197
_journal_page_last 203
_journal_paper_doi 10.1107/S0108768104003696
_journal_volume 60
_journal_year 2004
_chemical_formula_sum 'C12 H10 O'
_chemical_formula_weight 170.20
_chemical_name_common 2-biphenylol
_chemical_name_systematic
;
 ?
;
_space_group_IT_number 43
_symmetry_cell_setting orthorhombic
_symmetry_space_group_name_Hall 'F 2 -2d'
_symmetry_space_group_name_H-M 'F d d 2'
_atom_sites_solution_hydrogens geom
_atom_sites_solution_primary direct
_atom_sites_solution_secondary difmap
_audit_creation_method SHELXL-97
_cell_angle_alpha 90.00
_cell_angle_beta 90.00
_cell_angle_gamma 90.00
_cell_formula_units_Z 8
_cell_length_a 12.8820(10)
_cell_length_b 23.533(2)
_cell_length_c 5.7815(8)
_cell_measurement_reflns_used 6063
_cell_measurement_temperature 145(2)
_cell_measurement_theta_max 27.48
_cell_measurement_theta_min 1.02
_cell_volume 1752.7(3)
_computing_cell_refinement 'SCALEPACK (Otwinowski & Minor, 1997)'
_computing_data_collection 'COLLECT (Nonius, 1998)'
_computing_data_reduction 'DENZO-SMN (Otwinowski & Minor, 1997)'
_computing_molecular_graphics 'XP in Siemens SHELXTL (Sheldrick, 1994)'
_computing_publication_material
;
SHELX97-2 (Sheldrick, 1997) and local procedures
;
_computing_structure_refinement 'SHELXL-97 (Sheldrick, 1997)'
_computing_structure_solution 'SHELXS-97 (Sheldrick, 1990)'
_diffrn_ambient_temperature 145(2)
_diffrn_detector_area_resol_mean 18
_diffrn_measured_fraction_theta_full 0.998
_diffrn_measured_fraction_theta_max 0.998
_diffrn_measurement_device_type 'Nonius KappaCCD diffractometer'
_diffrn_measurement_method '\w scans at fixed \c = 55\%'
_diffrn_radiation_monochromator graphite
_diffrn_radiation_source 'fine-focus sealed tube'
_diffrn_radiation_type MoK\a
_diffrn_radiation_wavelength 0.71073
_diffrn_reflns_av_R_equivalents 0.0270
_diffrn_reflns_av_sigmaI/netI 0.0166
_diffrn_reflns_limit_h_max 16
_diffrn_reflns_limit_h_min -16
_diffrn_reflns_limit_k_max 29
_diffrn_reflns_limit_k_min -30
_diffrn_reflns_limit_l_max 7
_diffrn_reflns_limit_l_min -7
_diffrn_reflns_number 969
_diffrn_reflns_theta_full 27.49
_diffrn_reflns_theta_max 27.49
_diffrn_reflns_theta_min 3.46
_diffrn_standards_decay_% <1
_exptl_absorpt_coefficient_mu 0.081
_exptl_absorpt_correction_T_max 0.9936
_exptl_absorpt_correction_T_min 0.9801
_exptl_absorpt_correction_type multi-scan
_exptl_absorpt_process_details 'SCALEPACK (Otwinowski & Minor, 1997)'
_exptl_crystal_colour colourless
_exptl_crystal_density_diffrn 1.290
_exptl_crystal_density_method 'not measured'
_exptl_crystal_description rod
_exptl_crystal_F_000 720
_exptl_crystal_size_max 0.25
_exptl_crystal_size_mid 0.10
_exptl_crystal_size_min 0.08
_refine_diff_density_max 0.105
_refine_diff_density_min -0.088
_refine_ls_abs_structure_details 'Flack H D (1983), Acta Cryst. A39, 876-881'
_refine_ls_abs_structure_Flack 0(2)
_refine_ls_extinction_coef 0.0156(13)
_refine_ls_extinction_expression Fc^*^=kFc[1+0.001xFc^2^\l^3^/sin(2\q)]^-1/4^
_refine_ls_extinction_method SHELXL
_refine_ls_goodness_of_fit_ref 1.117
_refine_ls_hydrogen_treatment constr
_refine_ls_matrix_type full
_refine_ls_number_parameters 90
_refine_ls_number_reflns 969
_refine_ls_number_restraints 57
_refine_ls_restrained_S_all 1.126
_refine_ls_R_factor_all 0.0284
_refine_ls_R_factor_gt 0.0269
_refine_ls_shift/su_max 0.003
_refine_ls_shift/su_mean 0.000
_refine_ls_structure_factor_coef Fsqd
_refine_ls_weighting_details 'calc w=1/[\s^2^(Fo^2^)+(0.0266P)^2^+0.8287P] where P=(Fo^2^+2Fc^2^)/3'
_refine_ls_weighting_scheme calc
_refine_ls_wR_factor_gt 0.0641
_refine_ls_wR_factor_ref 0.0651
_reflns_number_gt 935
_reflns_number_total 969
_reflns_threshold_expression >2\s(I)
_cod_data_source_file bs5004.cif
_cod_data_source_block k00212
_cod_original_sg_symbol_H-M Fdd2
_cod_database_code 2102482

loop_
_symmetry_equiv_pos_as_xyz
'x, y, z'
'-x, -y, z'
'-x+1/4, y+1/4, z+1/4'
'x+1/4, -y+1/4, z+1/4'
'x, y+1/2, z+1/2'
'-x, -y+1/2, z+1/2'
'-x+1/4, y+3/4, z+3/4'
'x+1/4, -y+3/4, z+3/4'
'x+1/2, y, z+1/2'
'-x+1/2, -y, z+1/2'
'-x+3/4, y+1/4, z+3/4'
'x+3/4, -y+1/4, z+3/4'
'x+1/2, y+1/2, z'
'-x+1/2, -y+1/2, z'
'-x+3/4, y+3/4, z+1/4'
'x+3/4, -y+3/4, z+1/4'

loop_
_atom_site_label
_atom_site_fract_x
_atom_site_fract_y
_atom_site_fract_z
_atom_site_U_iso_or_equiv
_atom_site_adp_type
_atom_site_calc_flag
_atom_site_refinement_flags
_atom_site_occupancy
_atom_site_disorder_group
_atom_site_type_symbol
C1 0.2025(2) 0.23211(14) 0.4717(3) 0.0188(5) Uani d PDU 0.783(5) 1 C
C2 0.1822(2) 0.19431(14) 0.2884(2) 0.0231(5) Uani d PDU 0.783(5) 1 C
C3 0.0952(3) 0.16028(17) 0.2898(4) 0.0299(6) Uani d PDU 0.783(5) 1 C
H3 0.0831 0.1348 0.1652 0.036 Uiso calc PR 0.783(5) 1 H
C4 0.0248(3) 0.16288(16) 0.4723(3) 0.0307(6) Uani d PDU 0.783(5) 1 C
H4 -0.0356 0.1398 0.4720 0.037 Uiso calc PR 0.783(5) 1 H
C5 0.0442(2) 0.19975(14) 0.6550(3) 0.0290(5) Uani d PDU 0.783(5) 1 C
H5 -0.0031 0.2017 0.7808 0.035 Uiso calc PR 0.783(5) 1 H
C6 0.1315(2) 0.23346(11) 0.6549(2) 0.0226(5) Uani d PDU 0.783(5) 1 C
H6 0.1439 0.2582 0.7819 0.027 Uiso calc PR 0.783(5) 1 H
O2 0.25714(15) 0.18794(8) 0.1153(4) 0.0322(6) Uani d PDU 0.392(2) 1 O
H2 0.2336 0.1670 0.0098 0.039 Uiso calc PR 0.392(2) 1 H
C1' 0.2032(10) 0.2300(6) 0.419(2) 0.0188(5) Uani d PDU 0.217(5) 2 C
C2' 0.1360(10) 0.2344(5) 0.597(2) 0.0226(5) Uani d PDU 0.217(5) 2 C
C3' 0.0430(9) 0.1991(6) 0.597(2) 0.0290(5) Uani d PDU 0.217(5) 2 C
H3' -0.0071 0.2016 0.7171 0.035 Uiso calc PR 0.217(5) 2 H
C4' 0.0310(12) 0.1622(7) 0.415(2) 0.0307(6) Uani d PDU 0.217(5) 2 C
H4' -0.0274 0.1375 0.4146 0.037 Uiso calc PR 0.217(5) 2 H
C5' 0.0970(13) 0.1592(7) 0.239(3) 0.0299(6) Uani d PDU 0.217(5) 2 C
H5' 0.0847 0.1331 0.1165 0.036 Uiso calc PR 0.217(5) 2 H
C6' 0.1869(10) 0.1953(6) 0.233(2) 0.0231(5) Uani d PDU 0.217(5) 2 C
H6' 0.2332 0.1950 0.1045 0.028 Uiso calc PR 0.217(5) 2 H
O2' 0.1469(6) 0.2687(3) 0.7984(16) 0.038(2) Uiso d PDU 0.108(2) 2 O
H2' 0.1285 0.2501 0.9153 0.058 Uiso calc PR 0.108(2) 2 H

loop_
_atom_site_aniso_label
_atom_site_aniso_U_11
_atom_site_aniso_U_22
_atom_site_aniso_U_33
_atom_site_aniso_U_12
_atom_site_aniso_U_13
_atom_site_aniso_U_23
C1 0.0220(5) 0.0215(6) 0.0129(15) 0.0024(4) -0.0015(9) 0.0007(9)
C2 0.0297(6) 0.0268(5) 0.0128(15) 0.0008(5) 0.0018(9) 0.0015(10)
C3 0.0360(7) 0.0300(6) 0.0238(18) -0.0042(5) -0.0051(12) -0.0028(11)
C4 0.0280(7) 0.0340(6) 0.0302(18) -0.0064(5) 0.0006(10) 0.0034(12)
C5 0.0257(5) 0.0379(6) 0.0233(14) 0.0001(5) 0.0048(10) 0.0053(10)
C6 0.0257(6) 0.0293(6) 0.0129(13) 0.0025(4) 0.0043(9) 0.0005(8)
O2 0.0417(12) 0.0316(11) 0.0234(11) -0.0044(8) 0.0018(8) -0.0050(9)
C1' 0.0220(5) 0.0215(6) 0.0129(15) 0.0024(4) -0.0015(9) 0.0007(9)
C2' 0.0257(6) 0.0293(6) 0.0129(13) 0.0025(4) 0.0043(9) 0.0005(8)
C3' 0.0257(5) 0.0379(6) 0.0233(14) 0.0001(5) 0.0048(10) 0.0053(10)
C4' 0.0280(7) 0.0340(6) 0.0302(18) -0.0064(5) 0.0006(10) 0.0034(12)
C5' 0.0360(7) 0.0300(6) 0.0238(18) -0.0042(5) -0.0051(12) -0.0028(11)
C6' 0.0297(6) 0.0268(5) 0.0128(15) 0.0008(5) 0.0018(9) 0.0015(10)

loop_
_atom_type_symbol
_atom_type_description
_atom_type_scat_dispersion_real
_atom_type_scat_dispersion_imag
_atom_type_scat_source
C C 0.0033 0.0016 'International Tables Vol C Tables 4.2.6.8 and 6.1.1.4'
H H 0.0000 0.0000 'International Tables Vol C Tables 4.2.6.8 and 6.1.1.4'
O O 0.0106 0.0060 'International Tables Vol C Tables 4.2.6.8 and 6.1.1.4'

loop_
_geom_angle_atom_site_label_1
_geom_angle_atom_site_label_2
_geom_angle_atom_site_label_3
_geom_angle_site_symmetry_3
_geom_angle
C6 C1 C2 . 117.6(2)
C6 C1 C1 14 121.7(2)
C2 C1 C1 14 120.7(2)
C3 C2 O2 . 120.2(2)
C3 C2 C1 . 120.93(19)
O2 C2 C1 . 118.6(2)
C2 C3 C4 . 120.6(2)
C2 C3 H3 . 119.7
C4 C3 H3 . 119.7
C5 C4 C3 . 119.1(2)
C5 C4 H4 . 120.4
C3 C4 H4 . 120.4
C6 C5 C4 . 120.45(19)
C6 C5 H5 . 119.8
C4 C5 H5 . 119.8
C5 C6 C1 . 121.39(18)
C5 C6 H6 . 119.3
C1 C6 H6 . 119.3
C2' C1' C6' . 123.3(8)
C2' C1' C1' 14 117.3(9)
C6' C1' C1' 14 119.2(8)
C1' C2' O2' . 127.2(9)
C1' C2' C3' . 118.9(8)
O2' C2' C3' . 113.8(8)
C4' C3' C2' . 116.9(8)
C4' C3' H3' . 121.5
C2' C3' H3' . 121.5
C5' C4' C3' . 123.2(8)
C5' C4' H4' . 118.4
C3' C4' H4' . 118.4
C4' C5' C6' . 120.4(9)
C4' C5' H5' . 119.8
C6' C5' H5' . 119.8
C1' C6' C5' . 117.1(8)
C1' C6' H6' . 121.4
C5' C6' H6' . 121.4
C2' O2' H2' . 109.5

loop_
_geom_bond_atom_site_label_1
_geom_bond_atom_site_label_2
_geom_bond_site_symmetry_2
_geom_bond_distance
C1 C6 . 1.400(2)
C1 C2 . 1.408(2)
C1 C1 14 1.485(6)
C2 C3 . 1.378(4)
C2 O2 . 1.398(3)
C3 C4 . 1.392(3)
C3 H3 . 0.9500
C4 C5 . 1.390(3)
C4 H4 . 0.9500
C5 C6 . 1.376(3)
C5 H5 . 0.9500
C6 H6 . 0.9500
O2 H2 . 0.8400
C1' C2' . 1.349(10)
C1' C6' . 1.369(11)
C1' C1' 14 1.53(2)
C2' O2' . 1.425(11)
C2' C3' . 1.458(13)
C3' C4' . 1.375(12)
C3' H3' . 0.9500
C4' C5' . 1.328(12)
C4' H4' . 0.9500
C5' C6' . 1.436(14)
C5' H5' . 0.9500
C6' H6' . 0.9500
O2' H2' . 0.8400

loop_
_geom_torsion_atom_site_label_1
_geom_torsion_atom_site_label_2
_geom_torsion_atom_site_label_3
_geom_torsion_atom_site_label_4
_geom_torsion_site_symmetry_1
_geom_torsion
C6 C1 C2 C3 . 0.4(4)
C1 C1 C2 C3 14 178.8(4)
C6 C1 C2 O2 . -173.5(2)
C1 C1 C2 O2 14 4.8(5)
O2 C2 C3 C4 . 174.3(3)
C1 C2 C3 C4 . 0.5(5)
C2 C3 C4 C5 . -0.9(6)
C3 C4 C5 C6 . 0.3(5)
C4 C5 C6 C1 . 0.6(4)
C2 C1 C6 C5 . -0.9(3)
C1 C1 C6 C5 14 -179.3(4)
C6' C1' C2' O2' . 179.2(12)
C1' C1' C2' O2' 14 -6.1(17)
C6' C1' C2' C3' . 2.1(14)
C1' C1' C2' C3' 14 176.8(15)
C1' C2' C3' C4' . 1.6(14)
O2' C2' C3' C4' . -175.9(12)
C2' C3' C4' C5' . -3(2)
C3' C4' C5' C6' . 1(3)
C2' C1' C6' C5' . -4.4(19)
C1' C1' C6' C5' 14 -179.0(16)
C4' C5' C6' C1' . 3(2)
